data_8104924
loop_
_publ_author_name
'Zhang, Xiao-Fan'
'Wang, Hui-yun'
'Song, Jia'
'Liang, Lun-Hai'
'Xu, Yang-Rong'
'Zhao, Feng-Lan'
'Meng, Qing-Guo'

_publ_section_title
;
 Crystal structure of
 (3E,5E)-3,5-bis-4-methoxy-3-(trifluoromethyl)benzylidene)-1-methylpiperidin-4-one,
 C24H21F6NO3
;
_journal_issue 1
_journal_name_full 'Zeitschrift f\"ur Kristallographie - New Crystal Structures'
_journal_page_first 209
_journal_page_last 211
_journal_paper_doi 10.1515/ncrs-2020-0492
_journal_volume 236
_journal_year 2021
_chemical_formula_moiety 'C24 H21 F6 N O3'
_chemical_formula_sum 'C24 H21 F6 N O3'
_chemical_formula_weight 485.42
_space_group_crystal_system monoclinic
_space_group_IT_number 14
_space_group_name_Hall '-P 2ybc'
_space_group_name_H-M_alt 'P 1 21/c 1'
_atom_sites_solution_hydrogens geom
_cell_angle_alpha 90
_cell_angle_beta 99.746(6)
_cell_angle_gamma 90
_cell_formula_units_Z 4
_cell_length_a 16.6493(9)
_cell_length_b 15.3005(8)
_cell_length_c 8.8554(5)
_cell_measurement_reflns_used 4033
_cell_measurement_temperature 100.00(12)
_cell_measurement_theta_max 28.5890
_cell_measurement_theta_min 2.8130
_cell_volume 2223.3(2)
_computing_cell_refinement 'CrysAlisPro 1.171.38.43f (Rigaku OD, 2017)'
_computing_data_collection 'CrysAlisPro 1.171.38.43f (Rigaku OD, 2017)'
_computing_data_reduction 'CrysAlisPro 1.171.38.43f (Rigaku OD, 2017)'
_computing_molecular_graphics 'Bruker SHELXTL'
_computing_publication_material 'Bruker SHELXTL'
_computing_structure_refinement 'SHELXL-2017/1 (Sheldrick, 2015)'
_computing_structure_solution 'SHELXL-2017/1 (Sheldrick, 2015)'
_diffrn_ambient_temperature 100.00(12)
_diffrn_measured_fraction_theta_full 0.998
_diffrn_measured_fraction_theta_max 0.998
_diffrn_measurement_device_type 'SuperNova, Dual, Cu at zero, AtlasS2'
_diffrn_measurement_method 'CCD plate'
_diffrn_radiation_type MoK\a
_diffrn_radiation_wavelength 0.71073
_diffrn_reflns_av_R_equivalents 0.0270
_diffrn_reflns_av_unetI/netI 0.0385
_diffrn_reflns_Laue_measured_fraction_full 0.998
_diffrn_reflns_Laue_measured_fraction_max 0.998
_diffrn_reflns_limit_h_max 16
_diffrn_reflns_limit_h_min -20
_diffrn_reflns_limit_k_max 18
_diffrn_reflns_limit_k_min -18
_diffrn_reflns_limit_l_max 10
_diffrn_reflns_limit_l_min -10
_diffrn_reflns_number 9749
_diffrn_reflns_point_group_measured_fraction_full 0.998
_diffrn_reflns_point_group_measured_fraction_max 0.998
_diffrn_reflns_theta_full 25.242
_diffrn_reflns_theta_max 25.500
_diffrn_reflns_theta_min 2.482
_diffrn_source 'micro-focus sealed X-ray tube'
_exptl_absorpt_coefficient_mu 0.129
_exptl_absorpt_correction_T_max 1.00000
_exptl_absorpt_correction_T_min 0.60889
_exptl_absorpt_correction_type multi-scan
_exptl_absorpt_process_details
;
CrysAlisPro 1.171.38.43f (Rigaku Oxford Diffraction, 2015)
Empirical absorption correction using spherical harmonics,
 implemented in SCALE3 ABSPACK scaling algorithm.
;
_exptl_crystal_colour yellow
_exptl_crystal_density_diffrn 1.450
_exptl_crystal_description block
_exptl_crystal_F_000 1000
_exptl_crystal_size_max 0.130
_exptl_crystal_size_mid 0.120
_exptl_crystal_size_min 0.090
_refine_diff_density_max 0.339
_refine_diff_density_min -0.378
_refine_diff_density_rms 0.051
_refine_ls_extinction_coef .
_refine_ls_extinction_method none
_refine_ls_goodness_of_fit_ref 1.046
_refine_ls_hydrogen_treatment constr
_refine_ls_matrix_type full
_refine_ls_number_parameters 310
_refine_ls_number_reflns 4139
_refine_ls_number_restraints 0
_refine_ls_restrained_S_all 1.046
_refine_ls_R_factor_all 0.0575
_refine_ls_R_factor_gt 0.0444
_refine_ls_shift/su_max 0.000
_refine_ls_shift/su_mean 0.000
_refine_ls_structure_factor_coef Fsqd
_refine_ls_weighting_details 'w=1/[\s^2^(Fo^2^)+(0.0458P)^2^+0.8501P] where P=(Fo^2^+2Fc^2^)/3'
_refine_ls_weighting_scheme calc
_refine_ls_wR_factor_gt 0.1011
_refine_ls_wR_factor_ref 0.1094
_reflns_Friedel_coverage 0.000
_reflns_Friedel_fraction_full .
_reflns_Friedel_fraction_max .
_reflns_number_gt 3344
_reflns_number_total 4139
_reflns_threshold_expression 'I > 2\s(I)'
_cod_data_source_file suppl_j_ncrs-2020-0492_suppl.cif
_cod_data_source_block XF-2-8
_cod_original_sg_symbol_H-M 'P 21/c'
_cod_database_code 8104924
_shelx_space_group_comment
;
The symmetry employed for this shelxl refinement is uniquely defined
by the following loop, which should always be used as a source of
symmetry information in preference to the above space-group names.
They are only intended as comments.
;
_shelx_estimated_absorpt_t_min 0.983
_shelx_estimated_absorpt_t_max 0.989

loop_
_space_group_symop_operation_xyz
'x, y, z'
'-x, y+1/2, -z+1/2'
'-x, -y, -z'
'x, -y-1/2, z-1/2'

loop_
_atom_site_label
_atom_site_type_symbol
_atom_site_fract_x
_atom_site_fract_y
_atom_site_fract_z
_atom_site_U_iso_or_equiv
_atom_site_adp_type
_atom_site_occupancy
_atom_site_site_symmetry_order
_atom_site_calc_flag
_atom_site_refinement_flags_posn
_atom_site_refinement_flags_adp
_atom_site_refinement_flags_occupancy
_atom_site_disorder_assembly
_atom_site_disorder_group
C1 C 0.34239(10) 0.51961(12) 1.0154(2) 0.0209(4) Uani 1 1 d . . . . .
H1A H 0.358800 0.474316 0.950240 0.025 Uiso 1 1 calc R U . . .
H1B H 0.354762 0.499579 1.120683 0.025 Uiso 1 1 calc R U . . .
C2 C 0.38918(10) 0.60199(12) 0.9979(2) 0.0198(4) Uani 1 1 d . . . . .
C3 C 0.35617(11) 0.66182(12) 0.8690(2) 0.0213(4) Uani 1 1 d . . . . .
C4 C 0.27457(10) 0.64132(12) 0.7777(2) 0.0192(4) Uani 1 1 d . . . . .
C5 C 0.23427(10) 0.55702(12) 0.8111(2) 0.0212(4) Uani 1 1 d . . . . .
H5A H 0.175645 0.562691 0.782357 0.025 Uiso 1 1 calc R U . . .
H5B H 0.252142 0.510311 0.750505 0.025 Uiso 1 1 calc R U . . .
C6 C 0.45786(10) 0.62848(12) 1.0886(2) 0.0211(4) Uani 1 1 d . . . . .
H6 H 0.476439 0.682892 1.062865 0.025 Uiso 1 1 calc R U . . .
C7 C 0.50871(10) 0.58754(12) 1.2203(2) 0.0192(4) Uani 1 1 d . . . . .
C8 C 0.55976(11) 0.64270(12) 1.3201(2) 0.0234(4) Uani 1 1 d . . . . .
H8 H 0.558054 0.702582 1.301795 0.028 Uiso 1 1 calc R U . . .
C9 C 0.61256(11) 0.61061(13) 1.4450(2) 0.0244(4) Uani 1 1 d . . . . .
C10 C 0.61713(10) 0.52027(12) 1.4723(2) 0.0215(4) Uani 1 1 d . . . . .
C11 C 0.56644(10) 0.46473(12) 1.3759(2) 0.0217(4) Uani 1 1 d . . . . .
H11 H 0.568168 0.404860 1.394203 0.026 Uiso 1 1 calc R U . . .
C12 C 0.51311(10) 0.49823(12) 1.2520(2) 0.0211(4) Uani 1 1 d . . . . .
H12 H 0.479396 0.460126 1.188472 0.025 Uiso 1 1 calc R U . . .
C13 C 0.24251(10) 0.70065(12) 0.6724(2) 0.0203(4) Uani 1 1 d . . . . .
H13 H 0.272410 0.751910 0.671175 0.024 Uiso 1 1 calc R U . . .
C14 C 0.16736(10) 0.69634(12) 0.5593(2) 0.0189(4) Uani 1 1 d . . . . .
C15 C 0.13748(10) 0.61818(12) 0.4899(2) 0.0190(4) Uani 1 1 d . . . . .
H15 H 0.163908 0.566004 0.520758 0.023 Uiso 1 1 calc R U . . .
C16 C 0.06948(10) 0.61682(11) 0.3762(2) 0.0194(4) Uani 1 1 d . . . . .
C17 C 0.02792(10) 0.69454(12) 0.3303(2) 0.0209(4) Uani 1 1 d . . . . .
C18 C 0.05735(11) 0.77299(12) 0.3972(2) 0.0247(4) Uani 1 1 d . . . . .
H18 H 0.030395 0.825076 0.367775 0.030 Uiso 1 1 calc R U . . .
C19 C 0.12680(11) 0.77333(12) 0.5077(2) 0.0229(4) Uani 1 1 d . . . . .
H19 H 0.147087 0.826407 0.548900 0.028 Uiso 1 1 calc R U . . .
C20 C 0.20988(11) 0.45674(13) 1.0058(2) 0.0297(5) Uani 1 1 d . . . . .
H20A H 0.225946 0.408296 0.948814 0.045 Uiso 1 1 calc R U . . .
H20B H 0.152430 0.466695 0.976415 0.045 Uiso 1 1 calc R U . . .
H20C H 0.221957 0.443889 1.113385 0.045 Uiso 1 1 calc R U . . .
C21 C 0.66475(14) 0.67136(14) 1.5514(3) 0.0385(5) Uani 1 1 d . . . . .
C22 C 0.67636(11) 0.40334(13) 1.6317(2) 0.0271(4) Uani 1 1 d . . . . .
H22A H 0.624135 0.384305 1.651251 0.041 Uiso 1 1 calc R U . . .
H22B H 0.716670 0.393967 1.721448 0.041 Uiso 1 1 calc R U . . .
H22C H 0.690694 0.370673 1.547642 0.041 Uiso 1 1 calc R U . . .
C23 C 0.04149(12) 0.53290(12) 0.2988(2) 0.0269(4) Uani 1 1 d . . . . .
C24 C -0.08211(13) 0.76389(14) 0.1662(3) 0.0378(5) Uani 1 1 d . . . . .
H24A H -0.102170 0.792175 0.249185 0.057 Uiso 1 1 calc R U . . .
H24B H -0.127054 0.749226 0.087295 0.057 Uiso 1 1 calc R U . . .
H24C H -0.045761 0.802582 0.125398 0.057 Uiso 1 1 calc R U . . .
F1 F 0.65144(9) 0.66507(8) 1.69672(14) 0.0517(4) Uani 1 1 d . . . . .
F2 F 0.74447(8) 0.65660(10) 1.55706(18) 0.0601(4) Uani 1 1 d . . . . .
F3 F 0.65177(9) 0.75566(8) 1.51230(16) 0.0562(4) Uani 1 1 d . . . . .
F4 F 0.03826(7) 0.53547(8) 0.14683(13) 0.0370(3) Uani 1 1 d . . . . .
F5 F -0.03341(7) 0.50918(8) 0.32096(14) 0.0401(3) Uani 1 1 d . . . . .
F6 F 0.09103(8) 0.46619(7) 0.34974(15) 0.0435(4) Uani 1 1 d . . . . .
N1 N 0.25459(8) 0.53509(10) 0.97355(17) 0.0211(3) Uani 1 1 d . . . . .
O1 O 0.39569(8) 0.72479(9) 0.83720(16) 0.0313(3) Uani 1 1 d . . . . .
O2 O 0.67275(8) 0.49435(9) 1.59430(15) 0.0277(3) Uani 1 1 d . . . . .
O3 O -0.03947(8) 0.68600(8) 0.22099(16) 0.0289(3) Uani 1 1 d . . . . .

loop_
_atom_site_aniso_label
_atom_site_aniso_U_11
_atom_site_aniso_U_22
_atom_site_aniso_U_33
_atom_site_aniso_U_23
_atom_site_aniso_U_13
_atom_site_aniso_U_12
C1 0.0177(9) 0.0241(10) 0.0205(9) 0.0000(8) 0.0022(8) 0.0015(8)
C2 0.0159(9) 0.0235(10) 0.0201(9) -0.0035(8) 0.0036(7) 0.0021(8)
C3 0.0213(9) 0.0207(9) 0.0217(10) -0.0041(8) 0.0034(8) 0.0001(8)
C4 0.0175(9) 0.0205(9) 0.0201(9) -0.0046(8) 0.0042(7) -0.0008(7)
C5 0.0163(9) 0.0251(10) 0.0213(10) -0.0004(8) 0.0004(7) -0.0004(8)
C6 0.0198(9) 0.0209(9) 0.0233(10) -0.0031(8) 0.0062(8) 0.0000(8)
C7 0.0131(8) 0.0242(10) 0.0210(9) -0.0018(8) 0.0050(7) -0.0013(7)
C8 0.0211(9) 0.0207(9) 0.0283(10) 0.0012(8) 0.0041(8) -0.0025(8)
C9 0.0199(9) 0.0270(10) 0.0250(10) -0.0003(8) 0.0004(8) -0.0050(8)
C10 0.0145(8) 0.0281(10) 0.0221(10) 0.0013(8) 0.0033(8) 0.0003(8)
C11 0.0179(9) 0.0200(9) 0.0285(10) -0.0007(8) 0.0078(8) 0.0012(8)
C12 0.0136(8) 0.0244(10) 0.0252(10) -0.0067(8) 0.0032(8) -0.0019(7)
C13 0.0193(9) 0.0199(9) 0.0218(10) -0.0043(8) 0.0040(8) -0.0027(8)
C14 0.0182(9) 0.0192(9) 0.0200(9) -0.0002(7) 0.0053(7) -0.0009(7)
C15 0.0172(9) 0.0188(9) 0.0211(10) 0.0028(7) 0.0037(7) 0.0011(7)
C16 0.0161(8) 0.0200(9) 0.0222(10) 0.0013(8) 0.0036(8) -0.0007(7)
C17 0.0169(9) 0.0247(10) 0.0207(10) 0.0018(8) 0.0019(8) 0.0012(8)
C18 0.0261(10) 0.0191(10) 0.0290(11) 0.0035(8) 0.0047(8) 0.0060(8)
C19 0.0265(10) 0.0178(9) 0.0247(10) -0.0016(8) 0.0050(8) -0.0012(8)
C20 0.0214(9) 0.0342(12) 0.0329(11) 0.0087(9) 0.0027(9) -0.0046(9)
C21 0.0404(13) 0.0303(12) 0.0383(13) 0.0047(10) -0.0119(10) -0.0082(10)
C22 0.0267(10) 0.0266(11) 0.0290(11) 0.0048(9) 0.0074(9) 0.0086(8)
C23 0.0259(10) 0.0220(10) 0.0295(11) 0.0024(8) -0.0051(8) -0.0015(8)
C24 0.0339(11) 0.0340(12) 0.0404(13) 0.0034(10) -0.0079(10) 0.0143(10)
F1 0.0798(10) 0.0351(7) 0.0315(7) -0.0044(6) -0.0154(7) -0.0020(7)
F2 0.0322(7) 0.0597(9) 0.0779(11) 0.0083(8) -0.0205(7) -0.0208(7)
F3 0.0747(10) 0.0268(7) 0.0529(9) 0.0066(6) -0.0295(7) -0.0189(7)
F4 0.0445(7) 0.0354(7) 0.0280(7) -0.0086(5) -0.0029(5) -0.0003(6)
F5 0.0326(6) 0.0369(7) 0.0471(8) 0.0042(6) -0.0039(6) -0.0186(6)
F6 0.0483(8) 0.0180(6) 0.0540(8) -0.0055(5) -0.0204(6) 0.0063(5)
N1 0.0158(7) 0.0247(8) 0.0223(8) 0.0029(7) 0.0019(6) -0.0008(6)
O1 0.0272(7) 0.0269(8) 0.0365(8) 0.0063(6) -0.0037(6) -0.0085(6)
O2 0.0239(7) 0.0285(8) 0.0284(8) 0.0054(6) -0.0021(6) 0.0001(6)
O3 0.0229(7) 0.0254(7) 0.0339(8) 0.0031(6) -0.0076(6) 0.0044(6)

loop_
_atom_type_symbol
_atom_type_description
_atom_type_scat_dispersion_real
_atom_type_scat_dispersion_imag
_atom_type_scat_source
C C 0.0033 0.0016 'International Tables Vol C Tables 4.2.6.8 and 6.1.1.4'
H H 0.0000 0.0000 'International Tables Vol C Tables 4.2.6.8 and 6.1.1.4'
N N 0.0061 0.0033 'International Tables Vol C Tables 4.2.6.8 and 6.1.1.4'
O O 0.0106 0.0060 'International Tables Vol C Tables 4.2.6.8 and 6.1.1.4'
F F 0.0171 0.0103 'International Tables Vol C Tables 4.2.6.8 and 6.1.1.4'

loop_
_geom_angle_atom_site_label_1
_geom_angle_atom_site_label_2
_geom_angle_atom_site_label_3
_geom_angle
_geom_angle_site_symmetry_1
_geom_angle_site_symmetry_3
N1 C1 C2 110.52(15) . .
C6 C2 C3 115.97(17) . .
C6 C2 C1 126.46(17) . .
C3 C2 C1 117.56(15) . .
O1 C3 C4 121.01(17) . .
O1 C3 C2 121.00(16) . .
C4 C3 C2 117.97(16) . .
C13 C4 C3 116.87(16) . .
C13 C4 C5 125.19(16) . .
C3 C4 C5 117.94(16) . .
N1 C5 C4 110.71(14) . .
C2 C6 C7 131.86(18) . .
C12 C7 C8 117.26(16) . .
C12 C7 C6 125.76(16) . .
C8 C7 C6 116.93(17) . .
C9 C8 C7 121.80(18) . .
C8 C9 C10 119.79(17) . .
C8 C9 C21 120.50(18) . .
C10 C9 C21 119.72(17) . .
O2 C10 C11 125.00(17) . .
O2 C10 C9 115.76(16) . .
C11 C10 C9 119.24(17) . .
C10 C11 C12 120.15(17) . .
C11 C12 C7 121.74(17) . .
C4 C13 C14 129.48(17) . .
C19 C14 C15 117.51(16) . .
C19 C14 C13 119.70(16) . .
C15 C14 C13 122.57(16) . .
C16 C15 C14 121.35(16) . .
C15 C16 C17 120.14(16) . .
C15 C16 C23 120.07(16) . .
C17 C16 C23 119.76(16) . .
O3 C17 C18 125.14(16) . .
O3 C17 C16 115.66(16) . .
C18 C17 C16 119.19(16) . .
C19 C18 C17 119.80(17) . .
C18 C19 C14 121.93(17) . .
F2 C21 F3 106.66(18) . .
F2 C21 F1 105.98(17) . .
F3 C21 F1 105.67(19) . .
F2 C21 C9 112.68(19) . .
F3 C21 C9 112.56(17) . .
F1 C21 C9 112.74(18) . .
F4 C23 F6 106.14(16) . .
F4 C23 F5 105.92(15) . .
F6 C23 F5 106.16(15) . .
F4 C23 C16 113.13(15) . .
F6 C23 C16 111.95(15) . .
F5 C23 C16 112.98(16) . .
C5 N1 C20 109.86(14) . .
C5 N1 C1 109.94(14) . .
C20 N1 C1 109.67(14) . .
C10 O2 C22 117.71(15) . .
C17 O3 C24 117.68(15) . .

loop_
_geom_bond_atom_site_label_1
_geom_bond_atom_site_label_2
_geom_bond_distance
_geom_bond_site_symmetry_2
C1 N1 1.465(2) .
C1 C2 1.504(3) .
C2 C6 1.344(2) .
C2 C3 1.493(3) .
C3 O1 1.226(2) .
C3 C4 1.492(2) .
C4 C13 1.345(3) .
C4 C5 1.506(2) .
C5 N1 1.460(2) .
C6 C7 1.461(3) .
C7 C12 1.394(3) .
C7 C8 1.400(3) .
C8 C9 1.381(3) .
C9 C10 1.403(3) .
C9 C21 1.493(3) .
C10 O2 1.358(2) .
C10 C11 1.385(3) .
C11 C12 1.387(3) .
C13 C14 1.466(2) .
C14 C19 1.396(3) .
C14 C15 1.397(2) .
C15 C16 1.382(2) .
C16 C17 1.401(2) .
C16 C23 1.492(3) .
C17 O3 1.358(2) .
C17 C18 1.391(3) .
C18 C19 1.383(3) .
C20 N1 1.465(2) .
C21 F2 1.339(3) .
C21 F3 1.344(2) .
C21 F1 1.345(3) .
C22 O2 1.430(2) .
C23 F4 1.338(2) .
C23 F6 1.342(2) .
C23 F5 1.345(2) .
C24 O3 1.429(2) .

loop_
_geom_hbond_atom_site_label_D
_geom_hbond_atom_site_label_H
_geom_hbond_atom_site_label_A
_geom_hbond_distance_DH
_geom_hbond_distance_HA
_geom_hbond_distance_DA
_geom_hbond_angle_DHA
_geom_hbond_site_symmetry_A
_geom_hbond_publ_flag
C24 H24C F6 0.96 2.63 3.101(2) 110.3 2 yes
C24 H24B F2 0.96 2.56 3.131(2) 118.7 4_474 yes
C22 H22A O1 0.96 2.47 3.015(2) 116.1 2_647 yes
C5 H5A F5 0.97 2.63 3.500(2) 149.4 3_566 yes
C1 H1B O2 0.97 2.64 3.514(2) 149.8 3_668 yes

loop_
_geom_torsion_atom_site_label_1
_geom_torsion_atom_site_label_2
_geom_torsion_atom_site_label_3
_geom_torsion_atom_site_label_4
_geom_torsion
_geom_torsion_site_symmetry_1
_geom_torsion_site_symmetry_2
_geom_torsion_site_symmetry_3
_geom_torsion_site_symmetry_4
N1 C1 C2 C6 143.49(17) . . . .
N1 C1 C2 C3 -35.4(2) . . . .
C6 C2 C3 O1 9.4(2) . . . .
C1 C2 C3 O1 -171.58(16) . . . .
C6 C2 C3 C4 -172.13(15) . . . .
C1 C2 C3 C4 6.9(2) . . . .
O1 C3 C4 C13 -8.0(3) . . . .
C2 C3 C4 C13 173.54(15) . . . .
O1 C3 C4 C5 172.61(16) . . . .
C2 C3 C4 C5 -5.8(2) . . . .
C13 C4 C5 N1 -145.86(17) . . . .
C3 C4 C5 N1 33.5(2) . . . .
C3 C2 C6 C7 -177.86(17) . . . .
C1 C2 C6 C7 3.2(3) . . . .
C2 C6 C7 C12 23.4(3) . . . .
C2 C6 C7 C8 -159.21(18) . . . .
C12 C7 C8 C9 0.1(3) . . . .
C6 C7 C8 C9 -177.56(16) . . . .
C7 C8 C9 C10 1.4(3) . . . .
C7 C8 C9 C21 -178.49(18) . . . .
C8 C9 C10 O2 177.70(15) . . . .
C21 C9 C10 O2 -2.4(3) . . . .
C8 C9 C10 C11 -2.1(3) . . . .
C21 C9 C10 C11 177.79(17) . . . .
O2 C10 C11 C12 -178.42(15) . . . .
C9 C10 C11 C12 1.3(3) . . . .
C10 C11 C12 C7 0.1(3) . . . .
C8 C7 C12 C11 -0.8(2) . . . .
C6 C7 C12 C11 176.56(16) . . . .
C3 C4 C13 C14 175.18(16) . . . .
C5 C4 C13 C14 -5.5(3) . . . .
C4 C13 C14 C19 152.48(18) . . . .
C4 C13 C14 C15 -33.1(3) . . . .
C19 C14 C15 C16 -1.1(2) . . . .
C13 C14 C15 C16 -175.64(16) . . . .
C14 C15 C16 C17 -1.3(3) . . . .
C14 C15 C16 C23 176.95(16) . . . .
C15 C16 C17 O3 -178.19(15) . . . .
C23 C16 C17 O3 3.6(2) . . . .
C15 C16 C17 C18 1.9(3) . . . .
C23 C16 C17 C18 -176.36(16) . . . .
O3 C17 C18 C19 180.00(17) . . . .
C16 C17 C18 C19 -0.1(3) . . . .
C17 C18 C19 C14 -2.4(3) . . . .
C15 C14 C19 C18 3.0(3) . . . .
C13 C14 C19 C18 177.66(16) . . . .
C8 C9 C21 F2 -119.1(2) . . . .
C10 C9 C21 F2 61.0(3) . . . .
C8 C9 C21 F3 1.6(3) . . . .
C10 C9 C21 F3 -178.30(18) . . . .
C8 C9 C21 F1 121.0(2) . . . .
C10 C9 C21 F1 -58.9(3) . . . .
C15 C16 C23 F4 -122.15(18) . . . .
C17 C16 C23 F4 56.1(2) . . . .
C15 C16 C23 F6 -2.3(2) . . . .
C17 C16 C23 F6 175.94(16) . . . .
C15 C16 C23 F5 117.52(18) . . . .
C17 C16 C23 F5 -64.3(2) . . . .
C4 C5 N1 C20 175.62(14) . . . .
C4 C5 N1 C1 -63.59(18) . . . .
C2 C1 N1 C5 64.71(18) . . . .
C2 C1 N1 C20 -174.39(15) . . . .
C11 C10 O2 C22 -3.7(2) . . . .
C9 C10 O2 C22 176.54(16) . . . .
C18 C17 O3 C24 2.3(3) . . . .
C16 C17 O3 C24 -177.65(16) . . . .
